data_7010175
loop_
_publ_author_name
'Fukita, Nobuo'
'Ohba, Masaaki'
'Shiga, Takuya'
'\=Okawa, Hisashi'
'Ajiro, Yoshitami'

_publ_section_title
;
 Trinuclear CuIIMIICuII complexes of an oxamide/dioxime ligand and
 extension to a bimetallic magnetic compound
;
_journal_issue 1
_journal_name_full 'Journal of the Chemical Society, Dalton Transactions'
_journal_page_first 64
_journal_paper_doi 10.1039/b006613n
_journal_year 2001
_chemical_formula_moiety 'C44 H50 Cu2 N12 O12 Ni '
_chemical_formula_sum 'C44 H50 Cu2 N12 Ni O12'
_chemical_formula_weight 1124.74
_space_group_IT_number 15
_symmetry_cell_setting monoclinic
_symmetry_Int_Tables_number 15
_symmetry_space_group_name_Hall '-C 2yc'
_symmetry_space_group_name_H-M 'C 1 2/c 1'
_cell_angle_alpha 90
_cell_angle_beta 104.86(3)
_cell_angle_gamma 90
_cell_formula_units_Z 4
_cell_length_a 24.86(1)
_cell_length_b 10.279(3)
_cell_length_c 19.373(5)
_cell_measurement_reflns_used 11
_cell_measurement_temperature 296.2
_cell_measurement_theta_max 12.2
_cell_measurement_theta_min 11.4
_cell_volume 4785(3)
_computing_cell_refinement 'MSC/AFC Diffractometer Control'
_computing_data_collection 'MSC/AFC Diffractometer Control'
_computing_data_reduction 'teXsan Ver. 1.10'
_computing_publication_material 'teXsan Ver. 1.10'
_computing_structure_refinement 'teXsan Ver. 1.10'
_computing_structure_solution 'DIRDIF92 (PATTY)'
_diffrn_measured_fraction_theta_full 0.9989
_diffrn_measured_fraction_theta_max 0.9989
_diffrn_measurement_device_type 'Rigaku AFC7R'
_diffrn_measurement_method \w-2\q
_diffrn_radiation_type 'Mo K\a'
_diffrn_radiation_wavelength 0.7107
_diffrn_reflns_av_R_equivalents 0.031
_diffrn_reflns_limit_h_max 0
_diffrn_reflns_limit_h_min -32
_diffrn_reflns_limit_k_max 13
_diffrn_reflns_limit_k_min 0
_diffrn_reflns_limit_l_max 25
_diffrn_reflns_limit_l_min -24
_diffrn_reflns_number 5627
_diffrn_reflns_theta_full 27.50
_diffrn_reflns_theta_max 27.50
_diffrn_standards_decay_% 10.85
_diffrn_standards_interval_count 150
_diffrn_standards_number 3
_exptl_absorpt_coefficient_mu 1.345
_exptl_absorpt_correction_T_max 0.994
_exptl_absorpt_correction_T_min 0.810
_exptl_absorpt_correction_type psi-scan
_exptl_absorpt_process_details '(North, Phillips & Mathews, 1968)'
_exptl_crystal_colour dark
_exptl_crystal_density_diffrn 1.561
_exptl_crystal_density_method 'not measured'
_exptl_crystal_description prismatic
_exptl_crystal_size_max 0.150
_exptl_crystal_size_mid 0.100
_exptl_crystal_size_min 0.100
_refine_diff_density_max 0.50
_refine_diff_density_min -0.57
_refine_ls_extinction_method none
_refine_ls_goodness_of_fit_ref 1.810
_refine_ls_hydrogen_treatment noref
_refine_ls_number_parameters 321
_refine_ls_number_reflns 1537
_refine_ls_R_factor_gt 0.0628
_refine_ls_shift/su_max 0.2858
_refine_ls_structure_factor_coef F
_refine_ls_weighting_details 'w = 1/[\s^2^(Fo) + 0.00022|Fo|^2^]'
_refine_ls_weighting_scheme calc
_refine_ls_wR_factor_ref 0.0681
_reflns_number_gt 1537
_reflns_number_total 5498
_reflns_threshold_expression F^2^>3.0\s(F^2^)
_cod_data_source_file b006613n.txt
_cod_data_source_block Ni[Cu(HL)]2_4DMF
_cod_original_cell_volume 4784(2)
_cod_original_formula_sum 'C44 H50 Cu2 N12 O12 Ni '
_cod_database_code 7010175

loop_
_symmetry_equiv_pos_as_xyz
x,y,z
-x,y,1/2-z
-x,-y,-z
x,-y,1/2+z
1/2+x,1/2+y,z
1/2-x,1/2+y,1/2-z
1/2-x,1/2-y,-z
1/2+x,1/2-y,1/2+z

loop_
_atom_site_label
_atom_site_type_symbol
_atom_site_fract_x
_atom_site_fract_y
_atom_site_fract_z
_atom_site_U_iso_or_equiv
_atom_site_adp_type
_atom_site_occupancy
_atom_site_calc_flag
_atom_site_refinement_flags
_atom_site_disorder_assembly
_atom_site_disorder_group
Cu(1) Cu 0.12279(7) 0.0433(2) 0.47592(9) 0.0420(5) Uani 1.00 d . . .
Ni(1) Ni 0.0000 -0.2109(3) 0.2500 0.0404(8) Uani 1.00 d S . .
O(1) O 0.0625(3) -0.0753(10) 0.2759(4) 0.046(3) Uani 1.00 d . . .
O(2) O 0.0105(3) -0.2000(10) 0.3568(4) 0.043(3) Uani 1.00 d . . .
O(3) O 0.1665(5) 0.301(1) 0.5244(5) 0.077(4) Uani 1.00 d . . .
O(4) O 0.1331(4) 0.181(1) 0.6099(5) 0.068(4) Uani 1.00 d . . .
O(5) O 0.2061(4) -0.067(1) 0.5351(5) 0.065(4) Uani 1.00 d . . .
O(6) O 0.0569(4) -0.357(1) 0.2597(5) 0.065(4) Uani 1.00 d . . .
N(1) N 0.1244(4) 0.010(1) 0.3752(5) 0.040(4) Uani 1.00 d . . .
N(2) N 0.0672(4) -0.100(1) 0.4586(6) 0.034(3) Uani 1.00 d . . .
N(3) N 0.1630(5) 0.212(1) 0.4737(7) 0.053(4) Uani 1.00 d . . .
N(4) N 0.1083(5) 0.078(1) 0.5708(6) 0.043(4) Uani 1.00 d . . .
N(5) N 0.2964(5) -0.121(1) 0.5494(7) 0.057(5) Uani 1.00 d . . .
N(6) N 0.1052(5) -0.494(1) 0.2076(6) 0.054(5) Uani 1.00 d . . .
C(1) C 0.1635(5) 0.060(2) 0.3382(7) 0.042(5) Uani 1.00 d . . .
C(2) C 0.1719(6) -0.001(2) 0.2767(8) 0.060(6) Uani 1.00 d . . .
C(3) C 0.2092(7) 0.046(2) 0.2425(9) 0.074(7) Uani 1.00 d . . .
C(4) C 0.2406(7) 0.154(2) 0.2681(9) 0.072(7) Uani 1.00 d . . .
C(5) C 0.2339(6) 0.210(2) 0.3285(8) 0.064(6) Uani 1.00 d . . .
C(6) C 0.1944(6) 0.170(2) 0.3638(8) 0.049(5) Uani 1.00 d . . .
C(7) C 0.1908(6) 0.242(1) 0.4260(9) 0.051(5) Uani 1.00 d . . .
C(8) C 0.0787(6) 0.011(2) 0.6003(7) 0.047(5) Uani 1.00 d . . .
C(9) C 0.0420(5) -0.165(1) 0.5076(8) 0.041(5) Uani 1.00 d . . .
C(10) C 0.0131(6) -0.279(2) 0.4928(7) 0.046(5) Uani 1.00 d . . .
C(11) C -0.0130(7) -0.333(2) 0.5416(9) 0.069(6) Uani 1.00 d . . .
C(12) C -0.0071(7) -0.274(2) 0.6083(8) 0.063(6) Uani 1.00 d . . .
C(13) C 0.0223(6) -0.168(2) 0.6230(7) 0.050(5) Uani 1.00 d . . .
C(14) C 0.0489(5) -0.109(2) 0.5768(7) 0.038(4) Uani 1.00 d . . .
C(15) C 0.0808(5) -0.056(2) 0.3424(7) 0.040(4) Uani 1.00 d . . .
C(16) C 0.0485(6) -0.123(1) 0.3886(8) 0.040(5) Uani 1.00 d . . .
C(17) C 0.2487(7) -0.063(2) 0.5159(8) 0.063(6) Uani 1.00 d . . .
C(18) C 0.2984(7) -0.200(2) 0.6111(9) 0.093(7) Uani 1.00 d . . .
C(19) C 0.3459(7) -0.113(2) 0.524(1) 0.114(9) Uani 1.00 d . . .
C(20) C 0.0783(6) -0.385(2) 0.2105(9) 0.056(6) Uani 1.00 d . . .
C(21) C 0.1112(9) -0.591(2) 0.2626(10) 0.106(8) Uani 1.00 d . . .
C(22) C 0.1278(6) -0.524(2) 0.1466(8) 0.079(7) Uani 1.00 d . . .
H(1) H 0.1496 -0.0803 0.2583 0.0717 Uiso 1.00 calc . . .
H(2) H 0.2146 0.0015 0.2002 0.0877 Uiso 1.00 calc . . .
H(3) H 0.2665 0.1904 0.2434 0.0833 Uiso 1.00 calc . . .
H(4) H 0.2572 0.2857 0.3485 0.0811 Uiso 1.00 calc . . .
H(5) H 0.2121 0.3247 0.4338 0.0588 Uiso 1.00 calc . . .
H(6) H 0.1488 0.2681 0.5864 0.0648 Uiso 1.00 calc . . .
H(7) H 0.0746 0.0450 0.6463 0.0543 Uiso 1.00 calc . . .
H(8) H 0.0263 -0.1286 0.6700 0.0598 Uiso 1.00 calc . . .
H(9) H -0.0263 -0.3110 0.6415 0.0697 Uiso 1.00 calc . . .
H(10) H -0.0343 -0.4123 0.5294 0.0739 Uiso 1.00 calc . . .
H(11) H 0.0115 -0.3234 0.4478 0.0547 Uiso 1.00 calc . . .
H(12) H 0.2501 -0.0133 0.4722 0.0720 Uiso 1.00 calc . . .
H(13) H 0.2880 -0.1538 0.6488 0.0991 Uiso 1.00 calc . . .
H(14) H 0.2731 -0.2743 0.5993 0.0991 Uiso 1.00 calc . . .
H(15) H 0.3350 -0.2372 0.6316 0.0991 Uiso 1.00 calc . . .
H(16) H 0.3578 -0.0246 0.5233 0.1243 Uiso 1.00 calc . . .
H(17) H 0.3403 -0.1499 0.4785 0.1243 Uiso 1.00 calc . . .
H(18) H 0.3766 -0.1597 0.5565 0.1243 Uiso 1.00 calc . . .
H(19) H 0.0756 -0.3220 0.1714 0.0639 Uiso 1.00 calc . . .
H(20) H 0.0767 -0.6216 0.2688 0.1131 Uiso 1.00 calc . . .
H(21) H 0.1324 -0.5573 0.3089 0.1131 Uiso 1.00 calc . . .
H(22) H 0.1321 -0.6666 0.2535 0.1131 Uiso 1.00 calc . . .
H(23) H 0.1467 -0.6055 0.1521 0.0910 Uiso 1.00 calc . . .
H(24) H 0.0997 -0.5237 0.1030 0.0910 Uiso 1.00 calc . . .
H(25) H 0.1551 -0.4577 0.1427 0.0910 Uiso 1.00 calc . . .

loop_
_atom_site_aniso_label
_atom_site_aniso_U_11
_atom_site_aniso_U_22
_atom_site_aniso_U_33
_atom_site_aniso_U_12
_atom_site_aniso_U_13
_atom_site_aniso_U_23
Cu(1) 0.040(1) 0.050(1) 0.034(1) -0.002(1) 0.0064(8) -0.002(1)
Ni(1) 0.036(2) 0.058(2) 0.023(1) 0.0000 0.001(1) 0.0000
O(1) 0.043(6) 0.078(9) 0.018(5) -0.006(5) 0.008(4) 0.013(5)
O(2) 0.040(6) 0.054(7) 0.035(6) -0.011(6) 0.008(5) 0.003(5)
O(3) 0.106(9) 0.064(9) 0.061(8) -0.026(7) 0.021(7) -0.019(7)
O(4) 0.075(7) 0.065(8) 0.064(7) -0.027(7) 0.020(6) -0.036(6)
O(5) 0.043(6) 0.081(9) 0.073(8) 0.022(7) 0.016(6) 0.011(7)
O(6) 0.067(8) 0.095(10) 0.028(6) 0.017(7) 0.002(5) 0.003(6)
N(1) 0.038(7) 0.049(9) 0.036(7) -0.008(6) 0.016(6) -0.002(6)
N(2) 0.036(7) 0.039(8) 0.026(6) -0.004(6) 0.004(5) -0.008(6)
N(3) 0.058(8) 0.033(8) 0.054(9) -0.008(7) -0.012(7) -0.009(7)
N(4) 0.043(8) 0.049(10) 0.039(8) 0.001(7) 0.011(6) 0.003(7)
N(5) 0.058(9) 0.037(9) 0.08(1) 0.011(7) 0.022(8) 0.002(8)
N(6) 0.056(9) 0.06(1) 0.043(8) 0.009(8) 0.002(7) 0.006(7)
C(1) 0.025(8) 0.05(1) 0.047(9) 0.010(9) 0.009(7) 0.018(9)
C(2) 0.046(9) 0.09(2) 0.046(10) -0.001(10) 0.019(8) 0.006(9)
C(3) 0.07(1) 0.10(2) 0.07(1) -0.01(1) 0.031(10) 0.02(1)
C(4) 0.07(1) 0.12(2) 0.04(1) -0.01(1) 0.035(9) 0.02(1)
C(5) 0.036(9) 0.10(2) 0.06(1) -0.01(1) 0.015(8) 0.03(1)
C(6) 0.037(9) 0.06(1) 0.047(10) -0.001(9) 0.006(8) 0.017(9)
C(7) 0.06(1) 0.04(1) 0.05(1) -0.020(8) 0.004(9) 0.005(8)
C(8) 0.041(9) 0.06(1) 0.036(9) 0.006(9) 0.005(7) -0.005(8)
C(9) 0.033(9) 0.04(1) 0.044(9) 0.004(8) -0.006(7) 0.002(8)
C(10) 0.054(10) 0.05(1) 0.032(8) -0.016(9) 0.009(7) 0.005(8)
C(11) 0.08(1) 0.06(1) 0.07(1) -0.032(10) 0.011(10) 0.01(1)
C(12) 0.08(1) 0.07(1) 0.05(1) -0.02(1) 0.032(9) 0.01(1)
C(13) 0.06(1) 0.06(1) 0.039(9) -0.003(10) 0.023(8) 0.012(9)
C(14) 0.028(8) 0.05(1) 0.031(8) 0.022(8) 0.005(7) 0.005(8)
C(15) 0.028(7) 0.06(1) 0.032(8) -0.001(9) 0.010(7) 0.002(9)
C(16) 0.039(9) 0.04(1) 0.044(9) -0.001(8) 0.014(8) 0.006(8)
C(17) 0.07(1) 0.05(1) 0.06(1) 0.03(1) 0.010(10) 0.016(10)
C(18) 0.08(1) 0.12(2) 0.06(1) 0.03(1) 0.00(1) 0.01(1)
C(19) 0.06(1) 0.12(2) 0.19(2) 0.04(1) 0.08(1) 0.06(2)
C(20) 0.04(1) 0.04(1) 0.07(1) 0.017(9) -0.007(9) 0.02(1)
C(21) 0.17(2) 0.07(2) 0.08(1) 0.04(1) 0.03(1) 0.04(1)
C(22) 0.08(1) 0.11(2) 0.06(1) 0.02(1) 0.027(10) 0.00(1)

loop_
_atom_type_symbol
_atom_type_description
_atom_type_scat_dispersion_real
_atom_type_scat_dispersion_imag
_atom_type_scat_source
C C 0.003 0.002
;International Tables for Crystallography
(1992, Vol. C, Tables 4.2.6.8 and 6.1.1.1)
;
H H 0.000 0.000
;International Tables for Crystallography
(1992, Vol. C, Table 6.1.1.2)
;
N N 0.006 0.003
;International Tables for Crystallography
(1992, Vol. C, Tables 4.2.6.8 and 6.1.1.1)
;
O O 0.011 0.006
;International Tables for Crystallography
(1992, Vol. C, Tables 4.2.6.8 and 6.1.1.1)
;
Cu Cu 0.320 1.265
;International Tables for Crystallography
(1992, Vol. C, Tables 4.2.6.8 and 6.1.1.1)
;
Ni Ni 0.339 1.112
;International Tables for Crystallography
(1992, Vol. C, Tables 4.2.6.8 and 6.1.1.1)
;

loop_
_geom_angle_atom_site_label_1
_geom_angle_atom_site_label_2
_geom_angle_atom_site_label_3
_geom_angle
_geom_angle_site_symmetry_1
_geom_angle_site_symmetry_2
_geom_angle_site_symmetry_3
_geom_angle_publ_flag
O(5) Cu(1) N(1) 99.1(4) . 1_555 1_555 yes
O(5) Cu(1) N(2) 102.1(4) . 1_555 1_555 yes
O(5) Cu(1) N(3) 92.7(4) . 1_555 1_555 yes
O(5) Cu(1) N(4) 89.0(4) . 1_555 1_555 yes
N(1) Cu(1) N(2) 84.0(4) . 1_555 1_555 yes
N(1) Cu(1) N(3) 89.5(5) . 1_555 1_555 yes
N(1) Cu(1) N(4) 171.0(5) . 1_555 1_555 yes
N(2) Cu(1) N(3) 164.6(4) . 1_555 1_555 yes
N(2) Cu(1) N(4) 90.4(5) . 1_555 1_555 yes
N(3) Cu(1) N(4) 94.1(5) . 1_555 1_555 yes
O(1) Ni(1) O(1) 94.4(5) . 1_555 2_555 yes
O(1) Ni(1) O(2) 79.7(3) . 1_555 1_555 yes
O(1) Ni(1) O(2) 96.0(3) . 1_555 2_555 yes
O(1) Ni(1) O(6) 90.8(4) . 1_555 1_555 yes
O(1) Ni(1) O(6) 170.8(4) . 1_555 2_555 yes
O(1) Ni(1) O(2) 96.0(3) . 2_555 1_555 yes
O(1) Ni(1) O(2) 79.7(3) . 2_555 2_555 yes
O(1) Ni(1) O(6) 170.8(4) . 2_555 1_555 yes
O(1) Ni(1) O(6) 90.8(4) . 2_555 2_555 yes
O(2) Ni(1) O(2) 173.6(6) . 1_555 2_555 yes
O(2) Ni(1) O(6) 92.4(4) . 1_555 1_555 yes
O(2) Ni(1) O(6) 92.3(4) . 1_555 2_555 yes
O(2) Ni(1) O(6) 92.3(4) . 2_555 1_555 yes
O(2) Ni(1) O(6) 92.4(4) . 2_555 2_555 yes
O(6) Ni(1) O(6) 85.1(7) . 1_555 2_555 yes
Ni(1) O(1) C(15) 113.9(9) . 1_555 1_555 yes
Ni(1) O(2) C(16) 114.6(9) . 1_555 1_555 yes
N(4) O(4) H(6) 123.6 . 1_555 1_555 no
Cu(1) O(5) C(17) 123(1) . 1_555 1_555 yes
Ni(1) O(6) C(20) 121(1) . 1_555 1_555 yes
Cu(1) N(1) C(1) 127.8(9) . 1_555 1_555 yes
Cu(1) N(1) C(15) 110.3(9) . 1_555 1_555 yes
C(1) N(1) C(15) 121(1) . 1_555 1_555 yes
Cu(1) N(2) C(9) 129.6(8) . 1_555 1_555 yes
Cu(1) N(2) C(16) 110.6(9) . 1_555 1_555 yes
C(9) N(2) C(16) 119(1) . 1_555 1_555 yes
Cu(1) N(3) O(3) 121(1) . 1_555 1_555 yes
Cu(1) N(3) C(7) 124(1) . 1_555 1_555 yes
O(3) N(3) C(7) 113(1) . 1_555 1_555 yes
Cu(1) N(4) O(4) 119.5(9) . 1_555 1_555 yes
Cu(1) N(4) C(8) 126(1) . 1_555 1_555 yes
O(4) N(4) C(8) 114(1) . 1_555 1_555 yes
C(17) N(5) C(18) 119(1) . 1_555 1_555 yes
C(17) N(5) C(19) 122(1) . 1_555 1_555 yes
C(18) N(5) C(19) 117(1) . 1_555 1_555 yes
C(20) N(6) C(21) 121(1) . 1_555 1_555 yes
C(20) N(6) C(22) 121(1) . 1_555 1_555 yes
C(21) N(6) C(22) 117(1) . 1_555 1_555 yes
N(1) C(1) C(2) 122(1) . 1_555 1_555 yes
N(1) C(1) C(6) 119(1) . 1_555 1_555 yes
C(2) C(1) C(6) 118(1) . 1_555 1_555 yes
C(1) C(2) C(3) 121(1) . 1_555 1_555 yes
C(1) C(2) H(1) 118.4 . 1_555 1_555 no
C(3) C(2) H(1) 120.4 . 1_555 1_555 no
C(2) C(3) C(4) 120(1) . 1_555 1_555 yes
C(2) C(3) H(2) 119.5 . 1_555 1_555 no
C(4) C(3) H(2) 119.7 . 1_555 1_555 no
C(3) C(4) C(5) 118(1) . 1_555 1_555 yes
C(3) C(4) H(3) 121.3 . 1_555 1_555 no
C(5) C(4) H(3) 120.7 . 1_555 1_555 no
C(4) C(5) C(6) 123(1) . 1_555 1_555 yes
C(4) C(5) H(4) 119.0 . 1_555 1_555 no
C(6) C(5) H(4) 117.0 . 1_555 1_555 no
C(1) C(6) C(5) 117(1) . 1_555 1_555 yes
C(1) C(6) C(7) 124(1) . 1_555 1_555 yes
C(5) C(6) C(7) 117(1) . 1_555 1_555 yes
N(3) C(7) C(6) 128(1) . 1_555 1_555 yes
N(3) C(7) H(5) 116.5 . 1_555 1_555 no
C(6) C(7) H(5) 114.9 . 1_555 1_555 no
N(4) C(8) C(14) 129(1) . 1_555 1_555 yes
N(4) C(8) H(7) 115.6 . 1_555 1_555 no
C(14) C(8) H(7) 114.7 . 1_555 1_555 no
N(2) C(9) C(10) 123(1) . 1_555 1_555 yes
N(2) C(9) C(14) 117(1) . 1_555 1_555 yes
C(10) C(9) C(14) 118(1) . 1_555 1_555 yes
C(9) C(10) C(11) 120(1) . 1_555 1_555 yes
C(9) C(10) H(11) 119.4 . 1_555 1_555 no
C(11) C(10) H(11) 119.9 . 1_555 1_555 no
C(10) C(11) C(12) 120(1) . 1_555 1_555 yes
C(10) C(11) H(10) 119.4 . 1_555 1_555 no
C(12) C(11) H(10) 120.5 . 1_555 1_555 no
C(11) C(12) C(13) 118(1) . 1_555 1_555 yes
C(11) C(12) H(9) 119.6 . 1_555 1_555 no
C(13) C(12) H(9) 121.6 . 1_555 1_555 no
C(12) C(13) C(14) 124(1) . 1_555 1_555 yes
C(12) C(13) H(8) 117.9 . 1_555 1_555 no
C(14) C(13) H(8) 118.0 . 1_555 1_555 no
C(8) C(14) C(9) 124(1) . 1_555 1_555 yes
C(8) C(14) C(13) 117(1) . 1_555 1_555 yes
C(9) C(14) C(13) 118(1) . 1_555 1_555 yes
O(1) C(15) N(1) 128(1) . 1_555 1_555 yes
O(1) C(15) C(16) 115(1) . 1_555 1_555 yes
N(1) C(15) C(16) 116(1) . 1_555 1_555 yes
O(2) C(16) N(2) 128(1) . 1_555 1_555 yes
O(2) C(16) C(15) 116(1) . 1_555 1_555 yes
N(2) C(16) C(15) 114(1) . 1_555 1_555 yes
O(5) C(17) N(5) 124(1) . 1_555 1_555 yes
O(5) C(17) H(12) 120.3 . 1_555 1_555 no
N(5) C(17) H(12) 114.9 . 1_555 1_555 no
N(5) C(18) H(13) 113.0 . 1_555 1_555 no
N(5) C(18) H(14) 111.4 . 1_555 1_555 no
N(5) C(18) H(15) 113.0 . 1_555 1_555 no
H(13) C(18) H(14) 106.5 . 1_555 1_555 no
H(13) C(18) H(15) 106.7 . 1_555 1_555 no
H(14) C(18) H(15) 105.7 . 1_555 1_555 no
N(5) C(19) H(16) 111.1 . 1_555 1_555 no
N(5) C(19) H(17) 111.2 . 1_555 1_555 no
N(5) C(19) H(18) 110.3 . 1_555 1_555 no
H(16) C(19) H(17) 109.9 . 1_555 1_555 no
H(16) C(19) H(18) 106.6 . 1_555 1_555 no
H(17) C(19) H(18) 107.6 . 1_555 1_555 no
O(6) C(20) N(6) 123(1) . 1_555 1_555 yes
O(6) C(20) H(19) 118.8 . 1_555 1_555 no
N(6) C(20) H(19) 117.5 . 1_555 1_555 no
N(6) C(21) H(20) 113.5 . 1_555 1_555 no
N(6) C(21) H(21) 111.0 . 1_555 1_555 no
N(6) C(21) H(22) 112.2 . 1_555 1_555 no
H(20) C(21) H(21) 107.1 . 1_555 1_555 no
H(20) C(21) H(22) 107.6 . 1_555 1_555 no
H(21) C(21) H(22) 105.0 . 1_555 1_555 no
N(6) C(22) H(23) 112.3 . 1_555 1_555 no
N(6) C(22) H(24) 111.6 . 1_555 1_555 no
N(6) C(22) H(25) 109.2 . 1_555 1_555 no
H(23) C(22) H(24) 109.6 . 1_555 1_555 no
H(23) C(22) H(25) 106.9 . 1_555 1_555 no
H(24) C(22) H(25) 107.0 . 1_555 1_555 no

loop_
_geom_bond_atom_site_label_1
_geom_bond_atom_site_label_2
_geom_bond_distance
_geom_bond_site_symmetry_1
_geom_bond_site_symmetry_2
_geom_bond_publ_flag
Cu(1) O(5) 2.382(10) . . yes
Cu(1) N(1) 1.99(1) . . yes
Cu(1) N(2) 1.99(1) . . yes
Cu(1) N(3) 2.01(1) . . yes
Cu(1) N(4) 1.99(1) . . yes
Ni(1) O(1) 2.052(9) . . yes
Ni(1) O(1) 2.052(9) . 2_555 yes
Ni(1) O(2) 2.022(9) . . yes
Ni(1) O(2) 2.022(9) . 2_555 yes
Ni(1) O(6) 2.04(1) . . yes
Ni(1) O(6) 2.04(1) . 2_555 yes
O(1) C(15) 1.27(1) . . yes
O(2) C(16) 1.26(1) . . yes
O(3) N(3) 1.33(1) . . yes
O(4) N(4) 1.35(1) . . yes
O(4) H(6) 1.120 . . no
O(5) C(17) 1.21(2) . . yes
O(6) C(20) 1.24(2) . . yes
N(1) C(1) 1.44(2) . . yes
N(1) C(15) 1.30(2) . . yes
N(2) C(9) 1.43(2) . . yes
N(2) C(16) 1.34(2) . . yes
N(3) C(7) 1.32(2) . . yes
N(4) C(8) 1.25(2) . . yes
N(5) C(17) 1.34(2) . . yes
N(5) C(18) 1.44(2) . . yes
N(5) C(19) 1.44(2) . . yes
N(6) C(20) 1.31(2) . . yes
N(6) C(21) 1.44(2) . . yes
N(6) C(22) 1.47(2) . . yes
C(1) C(2) 1.41(2) . . yes
C(1) C(6) 1.39(2) . . yes
C(2) C(3) 1.36(2) . . yes
C(2) H(1) 0.995 . . no
C(3) C(4) 1.37(2) . . yes
C(3) H(2) 0.979 . . no
C(4) C(5) 1.35(2) . . yes
C(4) H(3) 0.970 . . no
C(5) C(6) 1.39(2) . . yes
C(5) H(4) 0.987 . . no
C(6) C(7) 1.44(2) . . yes
C(7) H(5) 0.992 . . no
C(8) C(14) 1.45(2) . . yes
C(8) H(7) 0.984 . . no
C(9) C(10) 1.37(2) . . yes
C(9) C(14) 1.43(2) . . yes
C(10) C(11) 1.39(2) . . yes
C(10) H(11) 0.976 . . no
C(11) C(12) 1.40(2) . . yes
C(11) H(10) 0.971 . . no
C(12) C(13) 1.31(2) . . yes
C(12) H(9) 0.972 . . no
C(13) C(14) 1.38(2) . . yes
C(13) H(8) 0.977 . . no
C(15) C(16) 1.51(2) . . yes
C(17) H(12) 0.995 . . no
C(18) H(13) 0.962 . . no
C(18) H(14) 0.975 . . no
C(18) H(15) 0.971 . . no
C(19) H(16) 0.955 . . no
C(19) H(17) 0.941 . . no
C(19) H(18) 0.981 . . no
C(20) H(19) 0.985 . . no
C(21) H(20) 0.948 . . no
C(21) H(21) 0.981 . . no
C(21) H(22) 0.975 . . no
C(22) H(23) 0.950 . . no
C(22) H(24) 0.948 . . no
C(22) H(25) 0.981 . . no
